data_2223007
loop_
_publ_author_name
'Wang, Suwen'
'Yang, Tianyu'
'Li, Zhongfang'
'Yu, Xianjin'

_publ_section_title
;
 Terephthalic acid--4,4'-bipyridine (2/1)
;
_journal_coeditor_code BX2232
_journal_issue 9
_journal_name_full 'Acta Crystallographica Section E'
_journal_page_first o2198
_journal_paper_doi 10.1107/S160053680903236X
_journal_volume 65
_journal_year 2009
_chemical_formula_iupac '2C8 H6 O4, C10 H8 N2'
_chemical_formula_moiety '2(C8 H6 O4), C10 H8 N2'
_chemical_formula_sum 'C26 H20 N2 O8'
_chemical_formula_weight 488.44
_chemical_name_systematic
;
terephthalic acid--4,4'-bipyridine (2/1)
;
_space_group_IT_number 14
_symmetry_cell_setting monoclinic
_symmetry_space_group_name_Hall '-P 2yn'
_symmetry_space_group_name_H-M 'P 1 21/n 1'
_atom_sites_solution_hydrogens geom
_atom_sites_solution_primary direct
_atom_sites_solution_secondary difmap
_audit_creation_method SHELXL-97
_cell_angle_alpha 90.00
_cell_angle_beta 92.25(2)
_cell_angle_gamma 90.00
_cell_formula_units_Z 2
_cell_length_a 7.788(10)
_cell_length_b 6.814(8)
_cell_length_c 20.77(3)
_cell_measurement_reflns_used 1066
_cell_measurement_temperature 296(2)
_cell_measurement_theta_max 23.01
_cell_measurement_theta_min 2.76
_cell_volume 1101(2)
_computing_cell_refinement 'SAINT-Plus (Bruker, 2001)'
_computing_data_collection 'APEX2 (Bruker, 2004)'
_computing_data_reduction 'SAINT-Plus (Bruker, 2001)'
_computing_molecular_graphics 'SHELXTL (Sheldrick, 2008)'
_computing_publication_material 'SHELXTL (Sheldrick, 2008)'
_computing_structure_refinement 'SHELXL97 (Sheldrick, 2008)'
_computing_structure_solution 'SHELXS97 (Sheldrick, 2008)'
_diffrn_ambient_temperature 296(2)
_diffrn_measured_fraction_theta_full 0.994
_diffrn_measured_fraction_theta_max 0.994
_diffrn_measurement_device_type 'Bruker APEXII CCD area-detector'
_diffrn_measurement_method '\f and \w'
_diffrn_radiation_monochromator graphite
_diffrn_radiation_source 'fine-focus sealed tube'
_diffrn_radiation_type MoK\a
_diffrn_radiation_wavelength 0.71073
_diffrn_reflns_av_R_equivalents 0.0284
_diffrn_reflns_av_sigmaI/netI 0.0367
_diffrn_reflns_limit_h_max 9
_diffrn_reflns_limit_h_min -9
_diffrn_reflns_limit_k_max 6
_diffrn_reflns_limit_k_min -8
_diffrn_reflns_limit_l_max 16
_diffrn_reflns_limit_l_min -24
_diffrn_reflns_number 5164
_diffrn_reflns_theta_full 25.00
_diffrn_reflns_theta_max 25.00
_diffrn_reflns_theta_min 1.96
_diffrn_standards_decay_% 0
_diffrn_standards_interval_count 0
_diffrn_standards_interval_time 0
_diffrn_standards_number 0
_exptl_absorpt_coefficient_mu 0.111
_exptl_absorpt_correction_T_max 0.9803
_exptl_absorpt_correction_T_min 0.9707
_exptl_absorpt_correction_type multi-scan
_exptl_absorpt_process_details '(SADABS; Bruker, 2001)'
_exptl_crystal_colour colorless
_exptl_crystal_density_diffrn 1.473
_exptl_crystal_density_method 'not measured'
_exptl_crystal_description block
_exptl_crystal_F_000 508
_exptl_crystal_size_max 0.27
_exptl_crystal_size_mid 0.19
_exptl_crystal_size_min 0.18
_refine_diff_density_max 0.200
_refine_diff_density_min -0.233
_refine_ls_extinction_method none
_refine_ls_goodness_of_fit_ref 1.003
_refine_ls_hydrogen_treatment mixed
_refine_ls_matrix_type full
_refine_ls_number_parameters 169
_refine_ls_number_reflns 1930
_refine_ls_number_restraints 2
_refine_ls_restrained_S_all 1.003
_refine_ls_R_factor_all 0.0930
_refine_ls_R_factor_gt 0.0542
_refine_ls_shift/su_max 0.001
_refine_ls_shift/su_mean 0.000
_refine_ls_structure_factor_coef Fsqd
_refine_ls_weighting_details 'calc w=1/[\s^2^(Fo^2^)+(0.098P)^2^+0.1551P] where P=(Fo^2^+2Fc^2^)/3'
_refine_ls_weighting_scheme calc
_refine_ls_wR_factor_gt 0.1488
_refine_ls_wR_factor_ref 0.1783
_reflns_number_gt 1192
_reflns_number_total 1930
_reflns_threshold_expression I>2\s(I)
_cod_data_source_file bx2232.cif
_cod_data_source_block I
_cod_depositor_comments
;
The following automatic conversions were performed:

'_symmetry_cell_setting' value 'Monoclinic' changed to 'monoclinic'
according to /home/saulius/struct/CIF-dictionaries/cif_core.dic
dictionary named 'cif_core.dic' version 2.4.1 from 2010-06-29.

Automatic conversion script
Id: cif_fix_values 1715 2011-07-08 13:25:40Z adriana 
;
_cod_original_cell_volume 1102(2)
_cod_original_sg_symbol_H-M 'P 21/n'
_cod_database_code 2223007

loop_
_symmetry_equiv_pos_as_xyz
'x, y, z'
'-x+1/2, y+1/2, -z+1/2'
'-x, -y, -z'
'x-1/2, -y-1/2, z-1/2'

loop_
_atom_site_type_symbol
_atom_site_label
_atom_site_fract_x
_atom_site_fract_y
_atom_site_fract_z
_atom_site_U_iso_or_equiv
_atom_site_adp_type
_atom_site_calc_flag
_atom_site_refinement_flags
_atom_site_occupancy
. . . . . . . . . .

loop_
_cod_entry_issue_id
_cod_entry_issue_origin
_cod_entry_issue_severity
_cod_entry_issue_description
_cod_entry_issue_author
_cod_entry_issue_date
1 original retraction
;
    This file does not describe any real compound and was retracted by
    the authors. The previously deposited coordinates can be reviewed
    in older revisions of this file or in the COD Subversion
    repository, svn://www.crystallography.net/cod/retracted/.

    The precise reasons for the retraction and other circumstances are
    extensively discussed in the Acta Cryst. E editorial:

    William T. A. Harrison, Jim Simpson and Matthias Weil, Acta
    Cryst. E 66 (2010) e1--e2

    http://journals.iucr.org/e/issues/2010/01/00/me0406/index.html
    http://journals.iucr.org/e/issues/2010/01/00/me0406/me0406.pdf
    doi:10.1107/S1600536809051757
    (http://dx.doi.org/10.1107/S1600536809051757)
;
'Saulius Gra\<zulis' 2010-03-20
